data_2200316
loop_
_publ_author_name
'Hu, Chunhua'
'Englert, Ulli'

_publ_section_title
;Bis(dimethylglyoximato-<i>N</i>,<i>N</i>')(ethanol-<i>O</i>)nitrocobalt(III),
 [Co(Hdmg)~2~(NO~2~)(EtOH)]
;
_journal_issue 6
_journal_name_full 'Acta Crystallographica Section E'
_journal_page_first m222
_journal_page_last m223
_journal_paper_doi 10.1107/S1600536801007383
_journal_volume 57
_journal_year 2001
_chemical_formula_iupac '[Co (N O2) (C2 H6 O) (C4 H7 N2 O2)2]'
_chemical_formula_moiety 'C10 H20 Co N5 O7'
_chemical_formula_sum 'C10 H20 Co N5 O7'
_chemical_formula_weight 381.24
_chemical_name_systematic
;
Bis(dimethylglyoximato-N,N')(ethanol-O)nitrocobalt(III)
;
_space_group_IT_number 14
_symmetry_cell_setting monoclinic
_symmetry_space_group_name_Hall '-P 2yn'
_symmetry_space_group_name_H-M 'P 1 21/n 1'
_cell_angle_alpha 90.00
_cell_angle_beta 91.830(10)
_cell_angle_gamma 90.00
_cell_formula_units_Z 4
_cell_length_a 8.9591(5)
_cell_length_b 16.6140(10)
_cell_length_c 10.7359(6)
_cell_measurement_reflns_used 14412
_cell_measurement_temperature 293(2)
_cell_measurement_theta_max 28.33
_cell_measurement_theta_min 2.26
_cell_volume 1597.19(16)
_computing_cell_refinement SMART)
_computing_data_collection 'SMART (Bruker, 2001)'
_computing_data_reduction 'SAINT+ (Bruker, 1999)'
_computing_molecular_graphics 'PLATON (Spek, 1990)'
_computing_publication_material SHELXTL
_computing_structure_refinement SHELXTL
_computing_structure_solution 'SHELXTL (Sheldrick, 1998)'
_diffrn_ambient_temperature 293(2)
_diffrn_measured_fraction_theta_full .997
_diffrn_measured_fraction_theta_max .997
_diffrn_measurement_device_type 'CCD area-detector'
_diffrn_measurement_method \w
_diffrn_radiation_monochromator graphite
_diffrn_radiation_source 'fine-focus sealed tube'
_diffrn_radiation_type MoK\a
_diffrn_radiation_wavelength .71073
_diffrn_reflns_av_R_equivalents .0330
_diffrn_reflns_av_sigmaI/netI .0380
_diffrn_reflns_limit_h_max 11
_diffrn_reflns_limit_h_min -11
_diffrn_reflns_limit_k_max 22
_diffrn_reflns_limit_k_min -22
_diffrn_reflns_limit_l_max 13
_diffrn_reflns_limit_l_min -14
_diffrn_reflns_number 14412
_diffrn_reflns_theta_full 28.33
_diffrn_reflns_theta_max 28.33
_diffrn_reflns_theta_min 2.26
_diffrn_standards_decay_% none
_diffrn_standards_interval_count 0
_diffrn_standards_interval_time 0
_diffrn_standards_number 0
_exptl_absorpt_coefficient_mu 1.118
_exptl_absorpt_correction_T_max .818
_exptl_absorpt_correction_T_min .694
_exptl_absorpt_correction_type empirical
_exptl_absorpt_process_details '(SADABS; Sheldrick, 1996)'
_exptl_crystal_colour red
_exptl_crystal_density_diffrn 1.585
_exptl_crystal_density_method 'not measured'
_exptl_crystal_description block
_exptl_crystal_F_000 792
_exptl_crystal_size_max .48
_exptl_crystal_size_mid .28
_exptl_crystal_size_min .18
_refine_diff_density_max .466
_refine_diff_density_min -.277
_refine_ls_extinction_method none
_refine_ls_goodness_of_fit_ref 1.036
_refine_ls_hydrogen_treatment mixed
_refine_ls_matrix_type full
_refine_ls_number_parameters 220
_refine_ls_number_reflns 3973
_refine_ls_number_restraints 0
_refine_ls_restrained_S_all 1.036
_refine_ls_R_factor_all .0559
_refine_ls_R_factor_gt .0426
_refine_ls_shift/su_max .001
_refine_ls_shift/su_mean .000
_refine_ls_structure_factor_coef Fsqd
_refine_ls_weighting_details 'calc w = 1/[\s^2^(Fo^2^)+(0.0578P)^2^] where P = (Fo^2^+2Fc^2^)/3'
_refine_ls_weighting_scheme calc
_refine_ls_wR_factor_ref .1080
_reflns_number_gt 3166
_reflns_number_total 3973
_reflns_threshold_expression I>2\s(I)
_cod_data_source_file na6074.cif
_cod_data_source_block I
_cod_original_cell_volume 1597.18(16)
_cod_original_sg_symbol_H-M 'P 21/n'
_cod_database_code 2200316
_cod_database_fobs_code 2200316

loop_
_symmetry_equiv_pos_as_xyz
'x, y, z'
'-x+1/2, y+1/2, -z+1/2'
'-x, -y, -z'
'x-1/2, -y-1/2, z-1/2'

loop_
_atom_site_label
_atom_site_fract_x
_atom_site_fract_y
_atom_site_fract_z
_atom_site_U_iso_or_equiv
_atom_site_adp_type
_atom_site_calc_flag
_atom_site_refinement_flags
_atom_site_occupancy
_atom_site_disorder_assembly
_atom_site_disorder_group
_atom_site_type_symbol
Co1 .03317(3) .111866(17) .77851(3) .02689(11) Uani d . 1 . . Co
N1 -.0166(2) .00306(11) .80836(18) .0307(4) Uani d . 1 . . N
O1 .07775(19) -.04591(9) .86995(16) .0390(4) Uani d . 1 . . O
C1 -.1473(3) -.02007(14) .7679(2) .0366(5) Uani d . 1 . . C
C10 -.2062(4) -.10297(16) .7823(3) .0565(8) Uani d . 1 . . C
H10A -.1316 -.1361 .8270 .073 Uiso calc R 1 . . H
H10B -.2279 -.1263 .6998 .073 Uiso calc R 1 . . H
H10C -.2979 -.1012 .8295 .073 Uiso calc R 1 . . H
N2 -.1613(2) .11227(12) .70546(19) .0350(4) Uani d . 1 . . N
O2 -.2237(2) .17886(12) .65415(18) .0489(5) Uani d . 1 . . O
H3 -.112(6) .232(3) .678(5) .138(18) Uiso d . 1 . . H
C2 -.2327(3) .04459(16) .7064(2) .0385(6) Uani d . 1 . . C
C20 -.3853(3) .0329(2) .6501(3) .0601(8) Uani d . 1 . . C
H20A -.4209 .0836 .6134 .078 Uiso calc R 1 . . H
H20B -.4532 .0157 .7147 .078 Uiso calc R 1 . . H
H20C -.3821 -.0084 .5851 .078 Uiso calc R 1 . . H
N3 .0798(2) .22294(12) .75714(18) .0339(4) Uani d . 1 . . N
O3 -.0189(2) .27485(11) .70831(17) .0466(5) Uani d . 1 . . O
C3 .2055(3) .24753(14) .8064(2) .0372(6) Uani d . 1 . . C
C30 .2495(4) .33382(16) .8169(3) .0558(8) Uani d . 1 . . C
H30A .1718 .3675 .7771 .073 Uiso calc R 1 . . H
H30B .3441 .3422 .7754 .073 Uiso calc R 1 . . H
H30C .2615 .3485 .9050 .073 Uiso calc R 1 . . H
N4 .2295(2) .11306(12) .85173(19) .0343(4) Uani d . 1 . . N
O4 .3035(2) .04706(12) .89606(19) .0492(5) Uani d . 1 . . O
H4 .233(4) .007(2) .891(3) .074(11) Uiso d . 1 . . H
C4 .2980(3) .18165(16) .8565(2) .0383(6) Uani d . 1 . . C
C40 .4532(3) .1922(2) .9051(3) .0547(8) Uani d . 1 . . C
H40A .4931 .1401 .9332 .071 Uiso calc R 1 . . H
H40B .4544 .2299 .9753 .071 Uiso calc R 1 . . H
H40C .5150 .2135 .8390 .071 Uiso calc R 1 . . H
N5 .1112(2) .08453(13) .62156(19) .0375(5) Uani d . 1 . . N
O5 .0725(3) .12254(14) .53058(19) .0657(6) Uani d . 1 . . O
O6 .2030(3) .03062(13) .6172(2) .0679(7) Uani d . 1 . . O
O7 -.0450(2) .14082(11) .94361(16) .0369(4) Uani d . 1 . . O
H7 -.045(3) .1072(17) .990(3) .043(9) Uiso d . 1 . . H
C5 -.1526(3) .20259(16) .9717(3) .0424(6) Uani d . 1 . . C
H5A -.2275 .1804 1.0268 .055 Uiso calc R 1 . . H
H5B -.2041 .2201 .8944 .055 Uiso calc R 1 . . H
C6 -.0777(4) .27351(18) 1.0335(3) .0612(9) Uani d . 1 . . C
H6A -.1521 .3153 1.0488 .080 Uiso calc R 1 . . H
H6B -.0014 .2950 .9792 .080 Uiso calc R 1 . . H
H6C -.0307 .2566 1.1129 .080 Uiso calc R 1 . . H

loop_
_atom_site_aniso_label
_atom_site_aniso_U_11
_atom_site_aniso_U_22
_atom_site_aniso_U_33
_atom_site_aniso_U_12
_atom_site_aniso_U_13
_atom_site_aniso_U_23
Co1 .02679(18) .02646(17) .02730(17) -.00076(12) -.00098(12) .00304(12)
N1 .0341(11) .0274(9) .0307(10) .0014(8) .0033(8) .0028(8)
O1 .0443(10) .0308(8) .0420(10) .0082(8) .0056(8) .0100(7)
C1 .0393(14) .0354(12) .0354(13) -.0076(11) .0040(11) -.0033(10)
C10 .064(2) .0415(15) .064(2) -.0187(14) -.0001(16) .0000(13)
N2 .0331(11) .0382(11) .0332(11) .0030(9) -.0059(9) .0025(8)
O2 .0439(11) .0503(11) .0515(11) .0130(9) -.0126(9) .0111(9)
C2 .0320(13) .0484(14) .0349(13) -.0042(11) -.0026(10) -.0041(11)
C20 .0398(16) .072(2) .068(2) -.0101(15) -.0137(15) -.0092(17)
N3 .0414(12) .0310(10) .0295(10) -.0016(9) .0028(9) .0045(8)
O3 .0583(12) .0325(9) .0484(11) .0066(9) -.0047(10) .0117(8)
C3 .0431(14) .0366(13) .0325(12) -.0099(11) .0088(11) -.0027(10)
C30 .072(2) .0416(14) .0539(17) -.0210(15) .0107(16) -.0029(13)
N4 .0293(10) .0371(10) .0361(11) .0015(9) -.0025(9) .0017(8)
O4 .0401(11) .0484(11) .0582(12) .0083(9) -.0124(9) .0070(9)
C4 .0343(13) .0503(15) .0307(12) -.0081(11) .0044(10) -.0048(11)
C40 .0378(15) .074(2) .0522(17) -.0139(14) -.0050(13) -.0099(15)
N5 .0386(12) .0411(11) .0331(11) -.0046(9) .0050(9) -.0011(9)
O5 .0798(17) .0847(16) .0328(10) .0169(13) .0052(11) .0131(10)
O6 .0845(17) .0673(14) .0534(13) .0302(13) .0244(12) .0018(11)
O7 .0470(11) .0336(9) .0304(9) .0076(8) .0052(8) .0054(7)
C5 .0341(14) .0494(15) .0440(15) .0088(11) .0032(11) .0050(12)
C6 .066(2) .0488(16) .070(2) .0029(15) .0223(17) -.0183(15)

loop_
_atom_type_symbol
_atom_type_description
_atom_type_scat_dispersion_real
_atom_type_scat_dispersion_imag
_atom_type_scat_source
Co Co .3494 .9721 'International Tables Vol C Tables 4.2.6.8 and 6.1.1.4'
O O .0106 .0060 'International Tables Vol C Tables 4.2.6.8 and 6.1.1.4'
N N .0061 .0033 'International Tables Vol C Tables 4.2.6.8 and 6.1.1.4'
C C .0033 .0016 'International Tables Vol C Tables 4.2.6.8 and 6.1.1.4'
H H .0000 .0000 'International Tables Vol C Tables 4.2.6.8 and 6.1.1.4'

loop_
_geom_angle_atom_site_label_1
_geom_angle_atom_site_label_2
_geom_angle_atom_site_label_3
_geom_angle
_geom_angle_publ_flag
N2 Co1 N1 81.61(8) no
N2 Co1 N5 89.61(9) yes
N1 Co1 N5 90.99(9) yes
N2 Co1 N4 179.19(9) no
N1 Co1 N4 99.20(8) no
N5 Co1 N4 90.43(9) yes
N2 Co1 N3 98.60(9) no
N1 Co1 N3 176.92(8) no
N5 Co1 N3 92.08(9) yes
N4 Co1 N3 80.59(9) no
N2 Co1 O7 91.31(8) yes
N1 Co1 O7 89.34(8) yes
N5 Co1 O7 179.05(9) yes
N4 Co1 O7 88.65(8) yes
N3 Co1 O7 87.59(8) yes
C1 N1 O1 122.52(19) no
C1 N1 Co1 116.29(17) no
O1 N1 Co1 121.18(15) no
N1 C1 C2 112.8(2) no
N1 C1 C10 124.2(2) no
C2 C1 C10 123.0(2) no
C1 C10 H10A 109.5 no
C1 C10 H10B 109.5 no
H10A C10 H10B 109.5 no
C1 C10 H10C 109.5 no
H10A C10 H10C 109.5 no
H10B C10 H10C 109.5 no
C2 N2 O2 121.2(2) no
C2 N2 Co1 116.33(17) no
O2 N2 Co1 122.50(16) no
N2 O2 H3 99(2) no
N2 C2 C1 113.0(2) no
N2 C2 C20 123.9(3) no
C1 C2 C20 123.1(2) no
C2 C20 H20A 109.5 no
C2 C20 H20B 109.5 no
H20A C20 H20B 109.5 no
C2 C20 H20C 109.5 no
H20A C20 H20C 109.5 no
H20B C20 H20C 109.5 no
C3 N3 O3 121.0(2) no
C3 N3 Co1 116.56(17) no
O3 N3 Co1 121.94(16) no
N3 O3 H3 100(3) no
N3 C3 C4 112.9(2) no
N3 C3 C30 124.0(3) no
C4 C3 C30 123.1(3) no
C3 C30 H30A 109.5 no
C3 C30 H30B 109.5 no
H30A C30 H30B 109.5 no
C3 C30 H30C 109.5 no
H30A C30 H30C 109.5 no
H30B C30 H30C 109.5 no
C4 N4 O4 118.1(2) no
C4 N4 Co1 117.15(17) no
O4 N4 Co1 124.77(16) no
N4 O4 H4 103(2) no
N4 C4 C3 112.4(2) no
N4 C4 C40 123.9(3) no
C3 C4 C40 123.7(2) no
C4 C40 H40A 109.5 no
C4 C40 H40B 109.5 no
H40A C40 H40B 109.5 no
C4 C40 H40C 109.5 no
H40A C40 H40C 109.5 no
H40B C40 H40C 109.5 no
O5 N5 O6 122.1(2) no
O5 N5 Co1 119.31(18) no
O6 N5 Co1 118.55(18) no
C5 O7 Co1 127.90(16) no
C5 O7 H7 112(2) no
Co1 O7 H7 115(2) no
O7 C5 C6 110.9(2) no
O7 C5 H5A 109.4 no
C6 C5 H5A 109.4 no
O7 C5 H5B 109.4 no
C6 C5 H5B 109.4 no
H5A C5 H5B 108.0 no
C5 C6 H6A 109.5 no
C5 C6 H6B 109.5 no
H6A C6 H6B 109.5 no
C5 C6 H6C 109.5 no
H6A C6 H6C 109.5 no
H6B C6 H6C 109.5 no

loop_
_geom_bond_atom_site_label_1
_geom_bond_atom_site_label_2
_geom_bond_site_symmetry_2
_geom_bond_distance
_geom_bond_publ_flag
Co1 N2 . 1.888(2) yes
Co1 N1 . 1.8918(18) yes
Co1 N5 . 1.900(2) yes
Co1 N4 . 1.904(2) yes
Co1 N3 . 1.908(2) yes
Co1 O7 . 1.9856(17) yes
N1 C1 . 1.293(3) no
N1 O1 . 1.334(2) no
C1 C2 . 1.464(4) no
C1 C10 . 1.485(3) no
C10 H10A . .9800 no
C10 H10B . .9800 no
C10 H10C . .9800 no
N2 C2 . 1.294(3) no
N2 O2 . 1.349(3) no
O2 H3 . 1.36(5) no
C2 C20 . 1.490(4) no
C20 H20A . .9800 no
C20 H20B . .9800 no
C20 H20C . .9800 no
N3 C3 . 1.295(3) no
N3 O3 . 1.331(3) no
O3 H3 . 1.13(5) no
C3 C4 . 1.465(4) no
C3 C30 . 1.490(3) no
C30 H30A . .9800 no
C30 H30B . .9800 no
C30 H30C . .9800 no
N4 C4 . 1.295(3) no
N4 O4 . 1.360(3) no
O4 H4 . .92(4) no
C4 C40 . 1.480(4) no
C40 H40A . .9800 no
C40 H40B . .9800 no
C40 H40C . .9800 no
N5 O5 . 1.205(3) no
N5 O6 . 1.218(3) no
O7 C5 . 1.447(3) no
O7 H7 . .75(3) no
C5 C6 . 1.500(4) no
C5 H5A . .9800 no
C5 H5B . .9800 no
C6 H6A . .9800 no
C6 H6B . .9800 no
C6 H6C . .9800 no

loop_
_geom_hbond_atom_site_label_D
_geom_hbond_atom_site_label_H
_geom_hbond_atom_site_label_A
_geom_hbond_site_symmetry_A
_geom_hbond_distance_DH
_geom_hbond_distance_HA
_geom_hbond_distance_DA
_geom_hbond_angle_DHA
_geom_hbond_publ_flag
O3 H3 O2 . 1.13(5) 1.36(5) 2.486(3) 175(5) yes
O4 H4 O1 . .92(4) 1.66(4) 2.554(3) 166(3) yes
O7 H7 O1 3_557 .75(3) 1.85(3) 2.572(2) 163(3) yes
